data_1100744
loop_
_publ_author_name
'St\'ephane A. Baudron'
'Narcis Avarvari'
'Patrick Batail'

_publ_contact_author
; Dr Patrick Batail 

  Laboratoire Chimie Ing\'enierie Mol\'eculaires et

  Mat\'eriaux d'Angers,

  UMR 6200 CNRS-Universit\'e d'Angers,

  Bat. K, 2, Boulevard Lavoisier, Angers, France 

;
_publ_contact_author_email patrick.batail@univ-angers.fr
_publ_contact_author_fax '33 2 41 73 50 11'
_publ_contact_author_phone '33 2 41 73 52 64'
_publ_section_title
;

A Straightforward Synthesis of Diverse Nickel Dithiolene Complexes Appended

with Hydrogen-Bond Donor/Acceptor Groups

;
_journal_name_full 'Inorganic Chemistry'
_journal_page_first 3380
_journal_page_last 3382
_journal_paper_doi 10.1021/ic050174n
_journal_volume 44
_journal_year 2005
_chemical_formula_sum 'C40 H76 N6 Ni O2 S4'
_chemical_formula_weight 860.02
_chemical_name_common (n-Bu4N)[Ni(mant)2]
_chemical_name_systematic
;

 ?

;
_space_group_IT_number 2
_symmetry_cell_setting triclinic
_symmetry_space_group_name_Hall '-P 1'
_symmetry_space_group_name_H-M 'P -1'
_atom_sites_solution_hydrogens geom
_atom_sites_solution_primary direct
_atom_sites_solution_secondary difmap
_audit_creation_method SHELXL-97
_cell_angle_alpha 70.09(3)
_cell_angle_beta 77.79(2)
_cell_angle_gamma 76.68(3)
_cell_formula_units_Z 1
_cell_length_a 9.1252(17)
_cell_length_b 11.804(3)
_cell_length_c 12.478(3)
_cell_measurement_reflns_used 3495
_cell_measurement_temperature 200(2)
_cell_measurement_theta_max 23.6
_cell_measurement_theta_min 2.1
_cell_volume 1216.7(5)
_computing_cell_refinement 'SELECT, CELL [STOE-IPDS]'
_computing_data_collection 'EXPOSE [STOE-IPDS]'
_computing_data_reduction 'INTEGRATE [STOE-IPDS]'
_computing_structure_refinement 'SHELXL-97 (Sheldrick, 1997)'
_computing_structure_solution 'SHELXS-97 (Sheldrick, 1990)'
_diffrn_ambient_temperature 200(2)
_diffrn_detector_area_resol_mean 6.66
_diffrn_measured_fraction_theta_full 0.907
_diffrn_measured_fraction_theta_max 0.907
_diffrn_measurement_device_type STOE-IPDS
_diffrn_measurement_method 'Oscillation, Phi. incr. = 1.9'
_diffrn_radiation_monochromator graphite
_diffrn_radiation_source 'fine-focus sealed tube'
_diffrn_radiation_type MoK\a
_diffrn_radiation_wavelength 0.71073
_diffrn_reflns_av_R_equivalents 0.1174
_diffrn_reflns_av_sigmaI/netI 0.2538
_diffrn_reflns_limit_h_max 11
_diffrn_reflns_limit_h_min -10
_diffrn_reflns_limit_k_max 14
_diffrn_reflns_limit_k_min -13
_diffrn_reflns_limit_l_max 15
_diffrn_reflns_limit_l_min 0
_diffrn_reflns_number 12471
_diffrn_reflns_theta_full 26.23
_diffrn_reflns_theta_max 26.23
_diffrn_reflns_theta_min 1.86
_exptl_absorpt_coefficient_mu 0.607
_exptl_absorpt_correction_T_max 0.9860
_exptl_absorpt_correction_T_min 0.9061
_exptl_absorpt_correction_type numerical
_exptl_absorpt_process_details 'FACEIT, STOE-IPDS'
_exptl_crystal_colour red
_exptl_crystal_density_diffrn 1.174
_exptl_crystal_density_meas ?
_exptl_crystal_density_method .
_exptl_crystal_description platelet
_exptl_crystal_F_000 466
_exptl_crystal_size_max 0.2694
_exptl_crystal_size_mid 0.1156
_exptl_crystal_size_min 0.0230
_refine_diff_density_max 0.285
_refine_diff_density_min -0.240
_refine_diff_density_rms 0.048
_refine_ls_extinction_method none
_refine_ls_goodness_of_fit_ref 0.592
_refine_ls_hydrogen_treatment mixed
_refine_ls_matrix_type full
_refine_ls_number_parameters 241
_refine_ls_number_reflns 4462
_refine_ls_number_restraints 0
_refine_ls_restrained_S_all 0.592
_refine_ls_R_factor_all 0.1528
_refine_ls_R_factor_gt 0.0414
_refine_ls_shift/su_max 0.000
_refine_ls_shift/su_mean 0.000
_refine_ls_structure_factor_coef Fsqd
_refine_ls_weighting_details 'calc w=1/[\s^2^(Fo^2^)+(0.0000P)^2^+0.0000P] where P=(Fo^2^+2Fc^2^)/3'
_refine_ls_weighting_scheme calc
_refine_ls_wR_factor_gt 0.0625
_refine_ls_wR_factor_ref 0.0874
_reflns_number_gt 1579
_reflns_number_total 4462
_reflns_threshold_expression >2sigma(I)
_cod_data_source_file ic050174nsi20050201_114543.cif
_cod_data_source_block sb687e
_cod_original_cell_volume 1216.6(4)
_cod_database_code 1100744

loop_
_symmetry_equiv_pos_as_xyz
'x, y, z'
'-x, -y, -z'

loop_
_atom_site_label
_atom_site_type_symbol
_atom_site_fract_x
_atom_site_fract_y
_atom_site_fract_z
_atom_site_U_iso_or_equiv
_atom_site_adp_type
_atom_site_occupancy
_atom_site_symmetry_multiplicity
_atom_site_calc_flag
_atom_site_refinement_flags
_atom_site_disorder_assembly
_atom_site_disorder_group
Ni1 Ni 0.0000 0.0000 0.0000 0.0402(3) Uani 1 2 d S . .
S1 S 0.05150(13) -0.09573(10) 0.17306(11) 0.0479(4) Uani 1 1 d . . .
S2 S 0.16269(14) -0.13469(10) -0.06560(11) 0.0476(4) Uani 1 1 d . . .
C1 C 0.2218(5) -0.3105(4) 0.2675(5) 0.0499(14) Uani 1 1 d . . .
C2 C 0.1793(5) -0.2270(4) 0.1604(4) 0.0423(13) Uani 1 1 d . . .
C3 C 0.2308(5) -0.2429(4) 0.0535(4) 0.0408(12) Uani 1 1 d . . .
C4 C 0.3448(5) -0.3529(4) 0.0397(4) 0.0408(12) Uani 1 1 d . . .
O1 O 0.4011(3) -0.4343(3) 0.1195(3) 0.0548(10) Uani 1 1 d . . .
N1 N 0.2470(5) -0.3697(4) 0.3581(4) 0.0698(14) Uani 1 1 d . . .
N2 N 0.3883(5) -0.3558(3) -0.0701(4) 0.0638(13) Uani 1 1 d . . .
H2A H 0.4559 -0.4149 -0.0846 0.077 Uiso 1 1 calc R . .
H2B H 0.3485 -0.2986 -0.1254 0.077 Uiso 1 1 calc R . .
N1B N 0.7164(4) -0.3439(3) 0.2453(3) 0.0369(9) Uani 1 1 d . . .
C1B C 0.8283(5) -0.3383(4) 0.1345(3) 0.0427(12) Uani 1 1 d . . .
H1B1 H 0.8673 -0.2622 0.1096 0.051 Uiso 1 1 calc R . .
H1B2 H 0.9136 -0.4047 0.1515 0.051 Uiso 1 1 calc R . .
C2B C 0.7628(5) -0.3466(4) 0.0350(4) 0.0513(13) Uani 1 1 d . . .
H2B1 H 0.6716 -0.2855 0.0215 0.062 Uiso 1 1 calc R . .
H2B2 H 0.7351 -0.4266 0.0549 0.062 Uiso 1 1 calc R . .
C3B C 0.8796(5) -0.3258(4) -0.0745(4) 0.0583(14) Uani 1 1 d . . .
H3B1 H 0.9039 -0.2445 -0.0956 0.070 Uiso 1 1 calc R . .
H3B2 H 0.9724 -0.3844 -0.0593 0.070 Uiso 1 1 calc R . .
C4B C 0.8215(5) -0.3388(5) -0.1742(4) 0.0656(15) Uani 1 1 d . . .
H4B1 H 0.8976 -0.3244 -0.2412 0.098 Uiso 1 1 calc R . .
H4B2 H 0.7303 -0.2802 -0.1901 0.098 Uiso 1 1 calc R . .
H4B3 H 0.8000 -0.4199 -0.1545 0.098 Uiso 1 1 calc R . .
C5B C 0.6524(5) -0.4624(4) 0.2900(3) 0.0431(11) Uani 1 1 d . . .
H5B1 H 0.5834 -0.4624 0.3608 0.052 Uiso 1 1 calc R . .
H5B2 H 0.5926 -0.4624 0.2343 0.052 Uiso 1 1 calc R . .
C6B C 0.7670(5) -0.5809(4) 0.3138(4) 0.0529(13) Uani 1 1 d . . .
H6B1 H 0.8272 -0.5890 0.2419 0.063 Uiso 1 1 calc R . .
H6B2 H 0.8353 -0.5793 0.3629 0.063 Uiso 1 1 calc R . .
C7B C 0.6849(6) -0.6895(4) 0.3723(4) 0.0668(15) Uani 1 1 d . . .
H7B1 H 0.6084 -0.6845 0.3268 0.080 Uiso 1 1 calc R . .
H7B2 H 0.6327 -0.6841 0.4471 0.080 Uiso 1 1 calc R . .
C8B C 0.7889(7) -0.8133(5) 0.3887(5) 0.101(2) Uani 1 1 d . . .
H8B1 H 0.7297 -0.8772 0.4263 0.151 Uiso 1 1 calc R . .
H8B2 H 0.8639 -0.8200 0.4351 0.151 Uiso 1 1 calc R . .
H8B3 H 0.8387 -0.8208 0.3149 0.151 Uiso 1 1 calc R . .
C9B C 0.8043(5) -0.3328(4) 0.3307(3) 0.0434(12) Uani 1 1 d . . .
H9B1 H 0.8408 -0.2554 0.2989 0.052 Uiso 1 1 calc R . .
H9B2 H 0.8927 -0.3974 0.3389 0.052 Uiso 1 1 calc R . .
C10B C 0.7154(6) -0.3397(4) 0.4499(4) 0.0599(14) Uani 1 1 d . . .
H10A H 0.6918 -0.4214 0.4877 0.072 Uiso 1 1 calc R . .
H10B H 0.6201 -0.2826 0.4424 0.072 Uiso 1 1 calc R . .
C11B C 0.8060(7) -0.3096(5) 0.5239(4) 0.0725(16) Uani 1 1 d . . .
H11A H 0.7635 -0.3400 0.6044 0.087 Uiso 1 1 calc R . .
H11B H 0.9105 -0.3512 0.5145 0.087 Uiso 1 1 calc R . .
C12B C 0.8043(8) -0.1741(5) 0.4926(5) 0.106(2) Uani 1 1 d . . .
H12A H 0.8636 -0.1598 0.5402 0.159 Uiso 1 1 calc R . .
H12B H 0.7013 -0.1327 0.5045 0.159 Uiso 1 1 calc R . .
H12C H 0.8468 -0.1436 0.4132 0.159 Uiso 1 1 calc R . .
C13B C 0.5808(5) -0.2416(4) 0.2237(4) 0.0457(12) Uani 1 1 d . . .
H13A H 0.5136 -0.2476 0.2962 0.055 Uiso 1 1 calc R . .
H13B H 0.5256 -0.2553 0.1720 0.055 Uiso 1 1 calc R . .
C14B C 0.6136(5) -0.1117(4) 0.1731(4) 0.0580(14) Uani 1 1 d . . .
H14A H 0.6744 -0.0977 0.2210 0.070 Uiso 1 1 calc R . .
H14B H 0.6719 -0.1013 0.0968 0.070 Uiso 1 1 calc R . .
C15B C 0.4672(5) -0.0185(4) 0.1654(4) 0.0639(16) Uani 1 1 d . . .
H15A H 0.4011 -0.0397 0.1263 0.077 Uiso 1 1 calc R . .
H15B H 0.4911 0.0614 0.1193 0.077 Uiso 1 1 calc R . .
C16B C 0.3822(7) -0.0111(5) 0.2822(5) 0.104(2) Uani 1 1 d . . .
H16A H 0.2909 0.0488 0.2717 0.156 Uiso 1 1 calc R . .
H16B H 0.4457 0.0120 0.3207 0.156 Uiso 1 1 calc R . .
H16C H 0.3561 -0.0894 0.3279 0.156 Uiso 1 1 calc R . .

loop_
_atom_site_aniso_label
_atom_site_aniso_U_11
_atom_site_aniso_U_22
_atom_site_aniso_U_33
_atom_site_aniso_U_23
_atom_site_aniso_U_13
_atom_site_aniso_U_12
Ni1 0.0343(6) 0.0301(5) 0.0527(6) -0.0113(5) -0.0054(5) -0.0018(5)
S1 0.0412(8) 0.0412(7) 0.0568(9) -0.0166(7) -0.0072(7) 0.0040(6)
S2 0.0442(8) 0.0375(7) 0.0563(9) -0.0144(6) -0.0096(6) 0.0041(6)
C1 0.038(3) 0.040(3) 0.062(4) -0.008(3) -0.006(3) -0.001(2)
C2 0.030(3) 0.035(3) 0.056(3) -0.001(2) -0.019(2) -0.002(2)
C3 0.031(3) 0.027(2) 0.067(3) -0.017(2) -0.013(2) -0.001(2)
C4 0.034(3) 0.037(3) 0.055(3) -0.016(3) -0.015(3) -0.004(2)
O1 0.050(2) 0.0421(19) 0.073(2) -0.0214(18) -0.0266(18) 0.0142(17)
N1 0.068(3) 0.062(3) 0.067(3) -0.010(3) -0.011(3) 0.001(3)
N2 0.065(3) 0.054(3) 0.070(3) -0.031(2) -0.013(2) 0.018(2)
N1B 0.028(2) 0.048(2) 0.034(2) -0.0107(18) -0.0029(17) -0.0075(18)
C1B 0.043(3) 0.046(3) 0.037(3) -0.010(2) -0.001(2) -0.012(2)
C2B 0.048(3) 0.071(3) 0.039(3) -0.020(3) -0.004(3) -0.016(3)
C3B 0.058(3) 0.084(4) 0.038(3) -0.022(3) 0.000(3) -0.026(3)
C4B 0.065(4) 0.089(4) 0.049(3) -0.028(3) -0.001(3) -0.021(3)
C5B 0.041(3) 0.049(3) 0.036(3) -0.009(2) 0.002(2) -0.015(2)
C6B 0.054(3) 0.051(3) 0.047(3) -0.012(2) 0.006(2) -0.013(3)
C7B 0.082(4) 0.050(3) 0.057(3) -0.008(3) 0.007(3) -0.017(3)
C8B 0.131(6) 0.056(4) 0.097(5) -0.021(3) 0.014(4) -0.013(4)
C9B 0.042(3) 0.048(3) 0.040(3) -0.009(2) -0.015(2) -0.006(2)
C10B 0.077(4) 0.067(3) 0.034(3) -0.006(3) -0.012(3) -0.021(3)
C11B 0.092(4) 0.092(4) 0.043(3) -0.023(3) -0.018(3) -0.024(3)
C12B 0.171(7) 0.099(5) 0.069(4) -0.041(4) 0.001(4) -0.059(5)
C13B 0.039(3) 0.053(3) 0.042(3) -0.014(2) -0.011(2) 0.000(2)
C14B 0.063(4) 0.048(3) 0.058(3) -0.005(3) -0.015(3) -0.010(3)
C15B 0.059(3) 0.051(3) 0.071(4) -0.011(3) -0.015(3) 0.005(3)
C16B 0.120(6) 0.087(5) 0.094(5) -0.043(4) -0.005(4) 0.017(4)

loop_
_atom_type_symbol
_atom_type_description
_atom_type_scat_dispersion_real
_atom_type_scat_dispersion_imag
_atom_type_scat_source
C C 0.0033 0.0016 'International Tables Vol C Tables 4.2.6.8 and 6.1.1.4'
H H 0.0000 0.0000 'International Tables Vol C Tables 4.2.6.8 and 6.1.1.4'
N N 0.0061 0.0033 'International Tables Vol C Tables 4.2.6.8 and 6.1.1.4'
O O 0.0106 0.0060 'International Tables Vol C Tables 4.2.6.8 and 6.1.1.4'
S S 0.1246 0.1234 'International Tables Vol C Tables 4.2.6.8 and 6.1.1.4'
Ni Ni 0.3393 1.1124 'International Tables Vol C Tables 4.2.6.8 and 6.1.1.4'

loop_
_geom_angle_atom_site_label_1
_geom_angle_atom_site_label_2
_geom_angle_atom_site_label_3
_geom_angle
_geom_angle_site_symmetry_1
_geom_angle_site_symmetry_3
_geom_angle_publ_flag
S1 Ni1 S1 180.00(6) . 2 ?
S1 Ni1 S2 88.90(5) . 2 ?
S1 Ni1 S2 91.10(5) 2 2 ?
S1 Ni1 S2 91.10(5) . . ?
S1 Ni1 S2 88.90(5) 2 . ?
S2 Ni1 S2 180.00(9) 2 . ?
C2 S1 Ni1 104.18(17) . . ?
C3 S2 Ni1 105.32(15) . . ?
N1 C1 C2 173.5(5) . . ?
C3 C2 C1 125.7(4) . . ?
C3 C2 S1 120.0(3) . . ?
C1 C2 S1 114.3(3) . . ?
C2 C3 C4 121.1(4) . . ?
C2 C3 S2 119.2(3) . . ?
C4 C3 S2 119.7(3) . . ?
O1 C4 N2 120.5(4) . . ?
O1 C4 C3 124.4(4) . . ?
N2 C4 C3 115.0(4) . . ?
C13B N1B C9B 111.3(3) . . ?
C13B N1B C5B 106.0(3) . . ?
C9B N1B C5B 111.7(3) . . ?
C13B N1B C1B 110.7(3) . . ?
C9B N1B C1B 106.1(3) . . ?
C5B N1B C1B 111.1(3) . . ?
C2B C1B N1B 115.2(4) . . ?
C1B C2B C3B 110.4(4) . . ?
C4B C3B C2B 112.1(4) . . ?
C6B C5B N1B 116.8(3) . . ?
C7B C6B C5B 110.2(4) . . ?
C6B C7B C8B 114.1(4) . . ?
N1B C9B C10B 115.4(4) . . ?
C9B C10B C11B 111.3(4) . . ?
C12B C11B C10B 112.5(4) . . ?
N1B C13B C14B 117.0(4) . . ?
C15B C14B C13B 111.2(4) . . ?
C14B C15B C16B 113.4(4) . . ?

loop_
_geom_bond_atom_site_label_1
_geom_bond_atom_site_label_2
_geom_bond_distance
_geom_bond_site_symmetry_2
_geom_bond_publ_flag
Ni1 S1 2.1640(14) . ?
Ni1 S1 2.1640(14) 2 ?
Ni1 S2 2.1648(12) 2 ?
Ni1 S2 2.1648(12) . ?
S1 C2 1.744(4) . ?
S2 C3 1.720(5) . ?
C1 N1 1.148(5) . ?
C1 C2 1.433(6) . ?
C2 C3 1.379(6) . ?
C3 C4 1.500(5) . ?
C4 O1 1.231(4) . ?
C4 N2 1.353(5) . ?
N1B C13B 1.514(4) . ?
N1B C9B 1.518(5) . ?
N1B C5B 1.522(5) . ?
N1B C1B 1.527(5) . ?
C1B C2B 1.526(5) . ?
C2B C3B 1.529(6) . ?
C3B C4B 1.516(6) . ?
C5B C6B 1.521(5) . ?
C6B C7B 1.520(6) . ?
C7B C8B 1.522(6) . ?
C9B C10B 1.521(6) . ?
C10B C11B 1.532(6) . ?
C11B C12B 1.508(6) . ?
C13B C14B 1.521(6) . ?
C14B C15B 1.520(6) . ?
C15B C16B 1.520(6) . ?
